data_4132167
loop_
_publ_author_name
'Hartrampf, Nina'
'Winter, Nils'
'Pupo, Gabriele'
'Stoltz, Brian M.'
'Trauner, Dirk'

_publ_section_title
;
 Total Synthesis of the Norhasubanan Alkaloid Stephadiamine.
;
_journal_issue 28
_journal_name_full 'Journal of the American Chemical Society'
_journal_page_first 8675
_journal_page_last 8680
_journal_paper_doi 10.1021/jacs.8b01918
_journal_volume 140
_journal_year 2018
_chemical_formula_moiety 'C20 H25 N O5, C H2 Cl2'
_chemical_formula_sum 'C21 H27 Cl2 N O5'
_chemical_formula_weight 444.33
_space_group_crystal_system triclinic
_space_group_IT_number 2
_space_group_name_Hall '-P 1'
_space_group_name_H-M_alt 'P -1'
_atom_sites_solution_hydrogens mixed
_audit_block_code C20H25NO5_CH2Cl2_vv194_trauner
_audit_creation_method 'APEX3 v2016.5-0'
_audit_update_record 16-Mar-17
_cell_angle_alpha 69.648(2)
_cell_angle_beta 83.394(2)
_cell_angle_gamma 70.160(2)
_cell_formula_units_Z 2
_cell_length_a 8.3263(5)
_cell_length_b 11.3620(7)
_cell_length_c 12.3017(6)
_cell_measurement_reflns_used 8290
_cell_measurement_temperature 100.(2)
_cell_measurement_theta_max 26.4108
_cell_measurement_theta_min 2.6006
_cell_volume 1026.36(10)
_computing_cell_refinement 'SAINT V8.37A (Bruker AXS Inc., 2015)'
_computing_data_collection 'APEX3 v2016.5-0, Bruker AXS (2016)'
_computing_data_reduction 'SAINT V8.37A (Bruker AXS Inc., 2015)'
_computing_molecular_graphics 'shelXle (C.B. Huebschle, rev 786)'
_computing_structure_refinement 'SHELXL-2014/7 (Sheldrick, 2014)'
_computing_structure_solution 'XT, VERSION 2014/5'
_diffrn_ambient_temperature 100.(2)
_diffrn_detector_area_resol_mean 7.4074
_diffrn_measured_fraction_theta_full 0.992
_diffrn_measured_fraction_theta_max 0.990
_diffrn_measurement_device 'fixed-chi three-circle diffractometer'
_diffrn_measurement_device_type 'Bruker D8 Venture TXS'
_diffrn_measurement_method 'mix of phi and omega scans'
_diffrn_radiation_monochromator 'focusing mirrors'
_diffrn_radiation_type MoK\a
_diffrn_radiation_wavelength 0.71073
_diffrn_reflns_av_R_equivalents 0.0419
_diffrn_reflns_av_unetI/netI 0.0483
_diffrn_reflns_Laue_measured_fraction_full 0.992
_diffrn_reflns_Laue_measured_fraction_max 0.990
_diffrn_reflns_limit_h_max 10
_diffrn_reflns_limit_h_min -10
_diffrn_reflns_limit_k_max 13
_diffrn_reflns_limit_k_min -14
_diffrn_reflns_limit_l_max 14
_diffrn_reflns_limit_l_min -15
_diffrn_reflns_number 12197
_diffrn_reflns_point_group_measured_fraction_full 0.992
_diffrn_reflns_point_group_measured_fraction_max 0.990
_diffrn_reflns_theta_full 25.242
_diffrn_reflns_theta_max 26.372
_diffrn_reflns_theta_min 3.442
_diffrn_source 'rotating anode (TXS)'
_diffrn_source_current 50
_diffrn_source_power 2.5
_diffrn_source_type 'Bruker TXS'
_diffrn_source_voltage 50
_exptl_absorpt_coefficient_mu 0.350
_exptl_absorpt_correction_T_max 0.9705
_exptl_absorpt_correction_T_min 0.7750
_exptl_absorpt_correction_type multi-scan
_exptl_absorpt_process_details
;
SADABS-2016/2 - Bruker AXS area detector scaling and absorption correction
;
_exptl_crystal_colour colourless
_exptl_crystal_density_diffrn 1.438
_exptl_crystal_density_method 'not measured'
_exptl_crystal_description block
_exptl_crystal_F_000 468
_exptl_crystal_size_max 0.090
_exptl_crystal_size_mid 0.060
_exptl_crystal_size_min 0.040
_refine_diff_density_max 0.391
_refine_diff_density_min -0.447
_refine_diff_density_rms 0.057
_refine_ls_extinction_method none
_refine_ls_goodness_of_fit_ref 1.035
_refine_ls_hydrogen_treatment mixed
_refine_ls_matrix_type full
_refine_ls_number_parameters 269
_refine_ls_number_reflns 4170
_refine_ls_number_restraints 0
_refine_ls_restrained_S_all 1.035
_refine_ls_R_factor_all 0.0474
_refine_ls_R_factor_gt 0.0403
_refine_ls_shift/su_max 0.000
_refine_ls_shift/su_mean 0.000
_refine_ls_structure_factor_coef Fsqd
_refine_ls_weighting_details 'w=1/[\s^2^(Fo^2^)+(0.0358P)^2^+0.7268P] where P=(Fo^2^+2Fc^2^)/3'
_refine_ls_weighting_scheme calc
_refine_ls_wR_factor_gt 0.1007
_refine_ls_wR_factor_ref 0.1053
_reflns_Friedel_coverage 0.000
_reflns_number_gt 3604
_reflns_number_total 4170
_reflns_threshold_expression 'I > 2\s(I)'
_cod_data_source_file ja8b01918_si_002.cif
_cod_data_source_block vv194
_cod_depositor_comments
;
The following automatic conversions were performed:

data item '_exptl_absorpt_correction_type' value 'Multi-Scan' was
changed to 'multi-scan' in accordance with the
/home/saulius/struct/COD-crude-data/automatic-downloads/DataCite-retrospective/ACS/depositions/lib/dictionaries/cif_core.dic
dictionary named 'cif_core.dic' version 2.4.2 last updated on
2011-04-26.

Automatic conversion script
Id: cif_fix_values 6909 2019-04-08 15:41:33Z antanas 
;
_cod_database_code 4132167
_shelx_estimated_absorpt_t_min 0.969
_shelx_estimated_absorpt_t_max 0.986
_shelx_space_group_comment
;
The symmetry employed for this shelxl refinement is uniquely defined
by the following loop, which should always be used as a source of
symmetry information in preference to the above space-group names.
They are only intended as comments.
;

loop_
_space_group_symop_operation_xyz
'x, y, z'
'-x, -y, -z'

loop_
_atom_site_label
_atom_site_type_symbol
_atom_site_fract_x
_atom_site_fract_y
_atom_site_fract_z
_atom_site_U_iso_or_equiv
_atom_site_adp_type
_atom_site_occupancy
_atom_site_site_symmetry_order
_atom_site_calc_flag
_atom_site_refinement_flags_posn
_atom_site_refinement_flags_adp
Cl1 Cl -0.00288(7) 0.00921(5) 0.15608(6) 0.04606(18) Uani 1 1 d . .
Cl2 Cl 0.24646(9) 0.12676(6) 0.01619(5) 0.05062(18) Uani 1 1 d . .
O1 O 0.83882(14) 0.36014(12) 0.21007(11) 0.0215(3) Uani 1 1 d . .
O2 O 0.17110(17) 0.32788(12) 0.23012(11) 0.0216(3) Uani 1 1 d . .
H2 H 0.064(3) 0.347(2) 0.231(2) 0.036(6) Uiso 1 1 d . .
O3 O 0.05225(14) 0.54999(12) 0.34403(10) 0.0182(3) Uani 1 1 d . .
O4 O 0.37046(16) 0.96793(12) 0.39382(11) 0.0215(3) Uani 1 1 d . .
O5 O 0.51772(15) 0.83110(11) 0.24664(10) 0.0190(3) Uani 1 1 d . .
N1 N 0.55228(17) 0.39470(13) 0.22493(11) 0.0148(3) Uani 1 1 d . .
C1 C 0.6923(2) 0.42832(16) 0.22498(13) 0.0159(3) Uani 1 1 d . .
C2 C 0.6431(2) 0.55632(16) 0.25064(14) 0.0168(3) Uani 1 1 d . .
H2A H 0.6944 0.6195 0.1935 0.020 Uiso 1 1 calc R U
H2B H 0.6812 0.5404 0.3293 0.020 Uiso 1 1 calc R U
C3 C 0.4468(2) 0.61023(15) 0.24177(13) 0.0138(3) Uani 1 1 d . .
C4 C 0.3948(2) 0.48393(15) 0.25875(13) 0.0137(3) Uani 1 1 d . .
C5 C 0.2441(2) 0.53526(16) 0.17297(14) 0.0158(3) Uani 1 1 d . .
C6 C 0.0830(2) 0.61348(16) 0.22479(14) 0.0171(3) Uani 1 1 d . .
H6A H 0.0931 0.7006 0.2162 0.020 Uiso 1 1 calc R U
H6B H -0.0174 0.6302 0.1789 0.020 Uiso 1 1 calc R U
C7 C 0.1954(2) 0.51875(16) 0.41692(14) 0.0163(3) Uani 1 1 d . .
H7 H 0.1651 0.4768 0.4991 0.020 Uiso 1 1 calc R U
C8 C 0.3489(2) 0.41926(16) 0.38403(13) 0.0153(3) Uani 1 1 d . .
H8A H 0.3216 0.3385 0.3916 0.018 Uiso 1 1 calc R U
H8B H 0.4463 0.3937 0.4359 0.018 Uiso 1 1 calc R U
C9 C 0.2408(2) 0.63924(16) 0.40998(13) 0.0153(3) Uani 1 1 d . .
C10 C 0.1636(2) 0.70912(17) 0.48535(14) 0.0184(3) Uani 1 1 d . .
H10 H 0.0810 0.6817 0.5389 0.022 Uiso 1 1 calc R U
C11 C 0.2048(2) 0.81809(17) 0.48390(14) 0.0190(3) Uani 1 1 d . .
H11 H 0.1511 0.8645 0.5363 0.023 Uiso 1 1 calc R U
C12 C 0.3248(2) 0.85906(16) 0.40556(14) 0.0171(3) Uani 1 1 d . .
C13 C 0.4057(2) 0.78820(16) 0.32984(14) 0.0159(3) Uani 1 1 d . .
C14 C 0.3639(2) 0.67854(15) 0.33105(13) 0.0145(3) Uani 1 1 d . .
C15 C 0.3861(2) 0.70382(16) 0.11598(14) 0.0174(3) Uani 1 1 d . .
H15A H 0.3055 0.7903 0.1176 0.021 Uiso 1 1 calc R U
H15B H 0.4850 0.7194 0.0672 0.021 Uiso 1 1 calc R U
C16 C 0.2975(2) 0.63398(16) 0.06706(14) 0.0170(3) Uani 1 1 d . .
H16A H 0.1964 0.6989 0.0201 0.020 Uiso 1 1 calc R U
H16B H 0.3769 0.5872 0.0178 0.020 Uiso 1 1 calc R U
C17 C 0.2074(2) 0.43117(17) 0.13632(14) 0.0186(3) Uani 1 1 d . .
H17A H 0.1090 0.4758 0.0822 0.022 Uiso 1 1 calc R U
H17B H 0.3075 0.3916 0.0938 0.022 Uiso 1 1 calc R U
C18 C 0.5735(2) 0.25845(16) 0.23171(14) 0.0183(3) Uani 1 1 d . .
H18A H 0.4689 0.2375 0.2622 0.027 Uiso 1 1 calc R U
H18B H 0.6694 0.1965 0.2833 0.027 Uiso 1 1 calc R U
H18C H 0.5963 0.2506 0.1542 0.027 Uiso 1 1 calc R U
C19 C 0.2764(3) 1.05054(18) 0.45993(17) 0.0281(4) Uani 1 1 d . .
H19A H 0.3196 1.1251 0.4436 0.042 Uiso 1 1 calc R U
H19B H 0.2899 0.9989 0.5427 0.042 Uiso 1 1 calc R U
H19C H 0.1553 1.0843 0.4388 0.042 Uiso 1 1 calc R U
C20 C 0.6677(2) 0.83890(19) 0.28751(17) 0.0260(4) Uani 1 1 d . .
H20A H 0.7539 0.8418 0.2261 0.039 Uiso 1 1 calc R U
H20B H 0.7137 0.7609 0.3556 0.039 Uiso 1 1 calc R U
H20C H 0.6377 0.9193 0.3086 0.039 Uiso 1 1 calc R U
C21 C 0.1245(3) 0.1090(2) 0.14337(17) 0.0300(4) Uani 1 1 d . .
H21A H 0.0501 0.1977 0.1440 0.036 Uiso 1 1 calc R U
H21B H 0.2019 0.0693 0.2112 0.036 Uiso 1 1 calc R U

loop_
_atom_site_aniso_label
_atom_site_aniso_U_11
_atom_site_aniso_U_22
_atom_site_aniso_U_33
_atom_site_aniso_U_23
_atom_site_aniso_U_13
_atom_site_aniso_U_12
Cl1 0.0331(3) 0.0310(3) 0.0819(4) -0.0272(3) 0.0037(3) -0.0124(2)
Cl2 0.0589(4) 0.0574(4) 0.0340(3) -0.0103(3) 0.0087(3) -0.0244(3)
O1 0.0148(6) 0.0259(6) 0.0298(7) -0.0178(5) 0.0047(5) -0.0065(5)
O2 0.0187(6) 0.0226(6) 0.0288(7) -0.0109(5) 0.0013(5) -0.0109(5)
O3 0.0156(6) 0.0248(6) 0.0181(6) -0.0103(5) 0.0042(4) -0.0091(5)
O4 0.0259(6) 0.0191(6) 0.0270(6) -0.0163(5) 0.0057(5) -0.0094(5)
O5 0.0231(6) 0.0218(6) 0.0189(6) -0.0105(5) 0.0056(5) -0.0132(5)
N1 0.0154(7) 0.0157(7) 0.0172(6) -0.0102(5) 0.0034(5) -0.0059(5)
C1 0.0169(8) 0.0193(8) 0.0147(7) -0.0092(6) 0.0019(6) -0.0065(7)
C2 0.0152(8) 0.0198(8) 0.0208(8) -0.0123(7) 0.0037(6) -0.0076(7)
C3 0.0150(8) 0.0158(8) 0.0146(7) -0.0088(6) 0.0038(6) -0.0074(6)
C4 0.0141(7) 0.0149(7) 0.0159(8) -0.0096(6) 0.0032(6) -0.0058(6)
C5 0.0160(8) 0.0194(8) 0.0162(8) -0.0095(6) 0.0026(6) -0.0078(7)
C6 0.0152(8) 0.0210(8) 0.0166(8) -0.0085(6) 0.0019(6) -0.0061(7)
C7 0.0175(8) 0.0194(8) 0.0154(8) -0.0082(6) 0.0032(6) -0.0085(7)
C8 0.0168(8) 0.0167(8) 0.0153(7) -0.0071(6) 0.0021(6) -0.0077(6)
C9 0.0160(8) 0.0166(8) 0.0142(7) -0.0072(6) 0.0003(6) -0.0041(6)
C10 0.0179(8) 0.0218(8) 0.0171(8) -0.0102(7) 0.0047(6) -0.0060(7)
C11 0.0197(8) 0.0221(8) 0.0178(8) -0.0134(7) 0.0021(6) -0.0036(7)
C12 0.0190(8) 0.0153(8) 0.0196(8) -0.0090(6) -0.0018(6) -0.0047(7)
C13 0.0164(8) 0.0180(8) 0.0150(7) -0.0072(6) 0.0012(6) -0.0063(7)
C14 0.0148(7) 0.0158(8) 0.0139(7) -0.0071(6) 0.0003(6) -0.0038(6)
C15 0.0203(8) 0.0186(8) 0.0156(8) -0.0072(6) 0.0033(6) -0.0085(7)
C16 0.0185(8) 0.0200(8) 0.0146(8) -0.0083(6) 0.0013(6) -0.0068(7)
C17 0.0188(8) 0.0228(8) 0.0202(8) -0.0121(7) 0.0003(6) -0.0091(7)
C18 0.0213(8) 0.0164(8) 0.0202(8) -0.0097(6) 0.0033(6) -0.0072(7)
C19 0.0409(11) 0.0211(9) 0.0297(10) -0.0184(8) 0.0115(8) -0.0126(8)
C20 0.0227(9) 0.0332(10) 0.0329(10) -0.0196(8) 0.0070(8) -0.0156(8)
C21 0.0381(11) 0.0285(10) 0.0298(10) -0.0132(8) -0.0033(8) -0.0140(9)

loop_
_atom_type_symbol
_atom_type_description
_atom_type_scat_dispersion_real
_atom_type_scat_dispersion_imag
_atom_type_scat_source
C C 0.0033 0.0016 'International Tables Vol C Tables 4.2.6.8 and 6.1.1.4'
H H 0.0000 0.0000 'International Tables Vol C Tables 4.2.6.8 and 6.1.1.4'
Cl Cl 0.1484 0.1585 'International Tables Vol C Tables 4.2.6.8 and 6.1.1.4'
N N 0.0061 0.0033 'International Tables Vol C Tables 4.2.6.8 and 6.1.1.4'
O O 0.0106 0.0060 'International Tables Vol C Tables 4.2.6.8 and 6.1.1.4'

loop_
_geom_angle_atom_site_label_1
_geom_angle_atom_site_label_2
_geom_angle_atom_site_label_3
_geom_angle
C17 O2 H2 105.7(16)
C6 O3 C7 112.01(12)
C12 O4 C19 117.03(13)
C13 O5 C20 116.63(13)
C1 N1 C18 118.82(13)
C1 N1 C4 113.69(12)
C18 N1 C4 123.99(13)
O1 C1 N1 123.97(15)
O1 C1 C2 126.22(15)
N1 C1 C2 109.76(13)
C1 C2 C3 104.79(13)
C1 C2 H2A 110.8
C3 C2 H2A 110.8
C1 C2 H2B 110.8
C3 C2 H2B 110.8
H2A C2 H2B 108.9
C14 C3 C2 112.89(13)
C14 C3 C15 111.05(13)
C2 C3 C15 111.35(13)
C14 C3 C4 112.61(12)
C2 C3 C4 103.74(12)
C15 C3 C4 104.71(12)
N1 C4 C8 110.20(13)
N1 C4 C5 113.58(12)
C8 C4 C5 113.16(13)
N1 C4 C3 102.34(11)
C8 C4 C3 112.69(12)
C5 C4 C3 104.27(12)
C16 C5 C17 109.63(13)
C16 C5 C6 107.92(13)
C17 C5 C6 110.75(13)
C16 C5 C4 103.11(12)
C17 C5 C4 116.44(13)
C6 C5 C4 108.46(12)
O3 C6 C5 115.15(13)
O3 C6 H6A 108.5
C5 C6 H6A 108.5
O3 C6 H6B 108.5
C5 C6 H6B 108.5
H6A C6 H6B 107.5
O3 C7 C9 113.20(13)
O3 C7 C8 109.33(12)
C9 C7 C8 109.66(13)
O3 C7 H7 108.2
C9 C7 H7 108.2
C8 C7 H7 108.2
C7 C8 C4 107.93(13)
C7 C8 H8A 110.1
C4 C8 H8A 110.1
C7 C8 H8B 110.1
C4 C8 H8B 110.1
H8A C8 H8B 108.4
C10 C9 C14 119.76(15)
C10 C9 C7 119.43(14)
C14 C9 C7 120.78(14)
C11 C10 C9 121.28(15)
C11 C10 H10 119.4
C9 C10 H10 119.4
C10 C11 C12 119.67(14)
C10 C11 H11 120.2
C12 C11 H11 120.2
O4 C12 C11 124.52(14)
O4 C12 C13 115.77(14)
C11 C12 C13 119.70(15)
O5 C13 C14 118.24(14)
O5 C13 C12 120.92(14)
C14 C13 C12 120.64(15)
C13 C14 C9 118.95(14)
C13 C14 C3 118.70(14)
C9 C14 C3 122.26(14)
C16 C15 C3 106.91(13)
C16 C15 H15A 110.3
C3 C15 H15A 110.3
C16 C15 H15B 110.3
C3 C15 H15B 110.3
H15A C15 H15B 108.6
C5 C16 C15 105.52(12)
C5 C16 H16A 110.6
C15 C16 H16A 110.6
C5 C16 H16B 110.6
C15 C16 H16B 110.6
H16A C16 H16B 108.8
O2 C17 C5 114.09(13)
O2 C17 H17A 108.7
C5 C17 H17A 108.7
O2 C17 H17B 108.7
C5 C17 H17B 108.7
H17A C17 H17B 107.6
N1 C18 H18A 109.5
N1 C18 H18B 109.5
H18A C18 H18B 109.5
N1 C18 H18C 109.5
H18A C18 H18C 109.5
H18B C18 H18C 109.5
O4 C19 H19A 109.5
O4 C19 H19B 109.5
H19A C19 H19B 109.5
O4 C19 H19C 109.5
H19A C19 H19C 109.5
H19B C19 H19C 109.5
O5 C20 H20A 109.5
O5 C20 H20B 109.5
H20A C20 H20B 109.5
O5 C20 H20C 109.5
H20A C20 H20C 109.5
H20B C20 H20C 109.5
Cl2 C21 Cl1 112.44(11)
Cl2 C21 H21A 109.1
Cl1 C21 H21A 109.1
Cl2 C21 H21B 109.1
Cl1 C21 H21B 109.1
H21A C21 H21B 107.8

loop_
_geom_bond_atom_site_label_1
_geom_bond_atom_site_label_2
_geom_bond_distance
Cl1 C21 1.758(2)
Cl2 C21 1.753(2)
O1 C1 1.236(2)
O2 C17 1.421(2)
O2 H2 0.84(3)
O3 C6 1.4285(19)
O3 C7 1.445(2)
O4 C12 1.3705(19)
O4 C19 1.429(2)
O5 C13 1.3771(19)
O5 C20 1.439(2)
N1 C1 1.345(2)
N1 C18 1.471(2)
N1 C4 1.4783(19)
C1 C2 1.506(2)
C2 C3 1.541(2)
C2 H2A 0.9900
C2 H2B 0.9900
C3 C14 1.530(2)
C3 C15 1.566(2)
C3 C4 1.575(2)
C4 C8 1.526(2)
C4 C5 1.552(2)
C5 C16 1.531(2)
C5 C17 1.531(2)
C5 C6 1.544(2)
C6 H6A 0.9900
C6 H6B 0.9900
C7 C9 1.512(2)
C7 C8 1.514(2)
C7 H7 1.0000
C8 H8A 0.9900
C8 H8B 0.9900
C9 C10 1.390(2)
C9 C14 1.404(2)
C10 C11 1.386(2)
C10 H10 0.9500
C11 C12 1.388(2)
C11 H11 0.9500
C12 C13 1.407(2)
C13 C14 1.398(2)
C15 C16 1.539(2)
C15 H15A 0.9900
C15 H15B 0.9900
C16 H16A 0.9900
C16 H16B 0.9900
C17 H17A 0.9900
C17 H17B 0.9900
C18 H18A 0.9800
C18 H18B 0.9800
C18 H18C 0.9800
C19 H19A 0.9800
C19 H19B 0.9800
C19 H19C 0.9800
C20 H20A 0.9800
C20 H20B 0.9800
C20 H20C 0.9800
C21 H21A 0.9900
C21 H21B 0.9900

loop_
_geom_hbond_atom_site_label_D
_geom_hbond_atom_site_label_H
_geom_hbond_atom_site_label_A
_geom_hbond_distance_DH
_geom_hbond_distance_HA
_geom_hbond_distance_DA
_geom_hbond_angle_DHA
_geom_hbond_site_symmetry_A
O2 H2 O1 0.84(3) 1.87(3) 2.6936(17) 165(2) 1_455

loop_
_geom_torsion_atom_site_label_1
_geom_torsion_atom_site_label_2
_geom_torsion_atom_site_label_3
_geom_torsion_atom_site_label_4
_geom_torsion
C18 N1 C1 O1 13.2(2)
C4 N1 C1 O1 172.92(15)
C18 N1 C1 C2 -164.46(13)
C4 N1 C1 C2 -4.71(18)
O1 C1 C2 C3 171.27(16)
N1 C1 C2 C3 -11.17(17)
C1 C2 C3 C14 143.29(13)
C1 C2 C3 C15 -91.01(15)
C1 C2 C3 C4 21.09(15)
C1 N1 C4 C8 -102.10(15)
C18 N1 C4 C8 56.44(19)
C1 N1 C4 C5 129.74(14)
C18 N1 C4 C5 -71.72(18)
C1 N1 C4 C3 17.98(17)
C18 N1 C4 C3 176.52(13)
C14 C3 C4 N1 -145.52(13)
C2 C3 C4 N1 -23.14(14)
C15 C3 C4 N1 93.71(13)
C14 C3 C4 C8 -27.19(18)
C2 C3 C4 C8 95.19(14)
C15 C3 C4 C8 -147.96(13)
C14 C3 C4 C5 95.92(14)
C2 C3 C4 C5 -141.71(12)
C15 C3 C4 C5 -24.86(14)
N1 C4 C5 C16 -72.16(15)
C8 C4 C5 C16 161.22(12)
C3 C4 C5 C16 38.42(14)
N1 C4 C5 C17 47.91(18)
C8 C4 C5 C17 -78.71(17)
C3 C4 C5 C17 158.49(13)
N1 C4 C5 C6 173.58(12)
C8 C4 C5 C6 46.96(17)
C3 C4 C5 C6 -75.84(14)
C7 O3 C6 C5 56.66(17)
C16 C5 C6 O3 -157.70(13)
C17 C5 C6 O3 82.29(17)
C4 C5 C6 O3 -46.64(17)
C6 O3 C7 C9 58.79(16)
C6 O3 C7 C8 -63.78(16)
O3 C7 C8 C4 62.53(15)
C9 C7 C8 C4 -62.13(16)
N1 C4 C8 C7 175.64(12)
C5 C4 C8 C7 -55.97(16)
C3 C4 C8 C7 62.03(16)
O3 C7 C9 C10 89.54(17)
C8 C7 C9 C10 -148.07(15)
O3 C7 C9 C14 -92.58(18)
C8 C7 C9 C14 29.8(2)
C14 C9 C10 C11 0.4(2)
C7 C9 C10 C11 178.32(15)
C9 C10 C11 C12 0.3(3)
C19 O4 C12 C11 -5.8(2)
C19 O4 C12 C13 172.96(15)
C10 C11 C12 O4 177.54(15)
C10 C11 C12 C13 -1.2(2)
C20 O5 C13 C14 -123.98(16)
C20 O5 C13 C12 61.1(2)
O4 C12 C13 O5 -2.7(2)
C11 C12 C13 O5 176.12(15)
O4 C12 C13 C14 -177.46(15)
C11 C12 C13 C14 1.4(2)
O5 C13 C14 C9 -175.55(14)
C12 C13 C14 C9 -0.7(2)
O5 C13 C14 C3 1.2(2)
C12 C13 C14 C3 176.06(14)
C10 C9 C14 C13 -0.2(2)
C7 C9 C14 C13 -178.10(14)
C10 C9 C14 C3 -176.82(15)
C7 C9 C14 C3 5.3(2)
C2 C3 C14 C13 59.71(19)
C15 C3 C14 C13 -66.16(18)
C4 C3 C14 C13 176.78(14)
C2 C3 C14 C9 -123.69(16)
C15 C3 C14 C9 110.44(16)
C4 C3 C14 C9 -6.6(2)
C14 C3 C15 C16 -119.69(14)
C2 C3 C15 C16 113.59(14)
C4 C3 C15 C16 2.11(16)
C17 C5 C16 C15 -162.02(13)
C6 C5 C16 C15 77.27(15)
C4 C5 C16 C15 -37.37(15)
C3 C15 C16 C5 21.87(16)
C16 C5 C17 O2 174.77(13)
C6 C5 C17 O2 -66.25(18)
C4 C5 C17 O2 58.26(19)
